data_2204972
loop_
_publ_author_name
'Gao, Shan'
'Huo, Li Hua'
'Zhao, Hui'
'Ng, Seik Weng'

_publ_section_title
;<i>catena</i>-Poly[[strontium(II)-di-\m-aqua-di-\m-9-hydroxyfluorene-9-carboxylato]
 monohydrate]
;
_journal_issue 1
_journal_name_full 'Acta Crystallographica Section E'
_journal_page_first m129
_journal_page_last m131
_journal_paper_doi 10.1107/S1600536804032799
_journal_volume 61
_journal_year 2005
_chemical_formula_iupac '[Sr (C14 H9 O3) (H2 O)2] , H2 O'
_chemical_formula_moiety 'C28 H22 O8 Sr , H2O'
_chemical_formula_sum 'C28 H24 O9 Sr'
_chemical_formula_weight 592.09
_chemical_name_systematic
;
catena-Poly[[strontium(II)-di-\m-aqua-di-\m-9-hydroxy-fluorene-9-carboxylato]
monohydrate]
;
_space_group_IT_number 4
_symmetry_cell_setting monoclinic
_symmetry_space_group_name_Hall 'P 2yb'
_symmetry_space_group_name_H-M 'P 1 21 1'
_atom_sites_solution_hydrogens geom
_atom_sites_solution_primary direct
_atom_sites_solution_secondary difmap
_audit_creation_method SHELXL97
_cell_angle_alpha 90
_cell_angle_beta 108.79(3)
_cell_angle_gamma 90
_cell_formula_units_Z 2
_cell_length_a 12.727(3)
_cell_length_b 7.2310(10)
_cell_length_c 14.947(3)
_cell_measurement_reflns_used 11087
_cell_measurement_temperature 295(2)
_cell_measurement_theta_max 27.4
_cell_measurement_theta_min 3.3
_cell_volume 1302.2(5)
_computing_cell_refinement RAPID-AUTO
_computing_data_collection 'RAPID-AUTO (Rigaku, 1998)'
_computing_data_reduction 'CrystalStructure (Rigaku/MSC, 2002)'
_computing_molecular_graphics 'ORTEPII (Johnson, 1976)'
_computing_publication_material SHELXL97
_computing_structure_refinement 'SHELXL97 (Sheldrick, 1997)'
_computing_structure_solution 'SHELXS97 (Sheldrick, 1997)'
_diffrn_ambient_temperature 295(2)
_diffrn_measured_fraction_theta_full 1.00
_diffrn_measured_fraction_theta_max 1.00
_diffrn_measurement_device_type 'Rigaku R-AXIS RAPID'
_diffrn_measurement_method \w
_diffrn_radiation_monochromator graphite
_diffrn_radiation_source 'fine-focus sealed tube'
_diffrn_radiation_type MoK\a
_diffrn_radiation_wavelength 0.71073
_diffrn_reflns_av_R_equivalents 0.037
_diffrn_reflns_av_sigmaI/netI 0.037
_diffrn_reflns_limit_h_max 16
_diffrn_reflns_limit_h_min -16
_diffrn_reflns_limit_k_max 9
_diffrn_reflns_limit_k_min -9
_diffrn_reflns_limit_l_max 19
_diffrn_reflns_limit_l_min -17
_diffrn_reflns_number 11926
_diffrn_reflns_theta_full 27.5
_diffrn_reflns_theta_max 27.5
_diffrn_reflns_theta_min 3.2
_diffrn_standards_number 0
_exptl_absorpt_coefficient_mu 2.124
_exptl_absorpt_correction_T_max 0.701
_exptl_absorpt_correction_T_min 0.544
_exptl_absorpt_correction_type multi-scan
_exptl_absorpt_process_details '(ABSCOR; Higashi, 1995)'
_exptl_crystal_colour colourless
_exptl_crystal_density_diffrn 1.510
_exptl_crystal_density_meas ?
_exptl_crystal_density_method .
_exptl_crystal_description block
_exptl_crystal_F_000 604
_exptl_crystal_size_max 0.37
_exptl_crystal_size_mid 0.25
_exptl_crystal_size_min 0.18
_refine_diff_density_max 0.98
_refine_diff_density_min -0.48
_refine_ls_abs_structure_details 'Flack (1983), with 3266 Friedel pairs'
_refine_ls_abs_structure_Flack 0.007(9)
_refine_ls_extinction_method none
_refine_ls_goodness_of_fit_ref 1.05
_refine_ls_hydrogen_treatment constr
_refine_ls_matrix_type full
_refine_ls_number_parameters 298
_refine_ls_number_reflns 5722
_refine_ls_number_restraints 7
_refine_ls_restrained_S_all 1.05
_refine_ls_R_factor_all 0.061
_refine_ls_R_factor_gt 0.047
_refine_ls_shift/su_max 0.001
_refine_ls_shift/su_mean 0.000
_refine_ls_structure_factor_coef Fsqd
_refine_ls_weighting_details 'calc w = 1/[\s^2^(Fo^2^)+(0.0611P)^2^+0.6925P] where P=(Fo^2^+2Fc^2^)/3'
_refine_ls_weighting_scheme calc
_refine_ls_wR_factor_gt 0.109
_refine_ls_wR_factor_ref 0.115
_reflns_number_gt 4864
_reflns_number_total 5722
_reflns_threshold_expression I>2\s(I)
_cod_data_source_file sj6041.cif
_cod_data_source_block I
_cod_depositor_comments
;
The following automatic conversions were performed:
'_symmetry_cell_setting' value 'Monoclinic' changed to 'monoclinic'
according to '/home/saulius/struct/CIF-dictionaries/cif_core.dic'
dictionary named 'cif_core.dic' version 2.4.1 from 2010-06-29.

Automatic conversion script
Id: cif_fix_enum 1527 2010-12-29 10:47:43Z saulius 

The following automatic conversions were performed:

'_symmetry_cell_setting' value 'Monoclinic' changed to 'monoclinic'
according to /home/saulius/struct/CIF-dictionaries/cif_core.dic
dictionary named 'cif_core.dic' version 2.4.1 from 2010-06-29.

Automatic conversion script
Id: cif_fix_values 1715 2011-07-08 13:25:40Z adriana 
;
_cod_original_cell_volume 1302.2(4)
_cod_original_sg_symbol_H-M 'P 21'
_cod_database_code 2204972
_cod_database_fobs_code 2204972

loop_
_symmetry_equiv_pos_as_xyz
'x, y, z'
'-x, y+1/2, -z'

loop_
_atom_site_label
_atom_site_fract_x
_atom_site_fract_y
_atom_site_fract_z
_atom_site_U_iso_or_equiv
_atom_site_adp_type
_atom_site_calc_flag
_atom_site_refinement_flags
_atom_site_occupancy
_atom_site_disorder_assembly
_atom_site_disorder_group
_atom_site_type_symbol
Sr1 0.46685(3) 0.50001(8) 0.44892(2) 0.04150(11) Uani d . 1 . . Sr
O1 0.3767(2) 0.1808(4) 0.4319(3) 0.0616(9) Uani d . 1 . . O
O2 0.2353(2) -0.0081(7) 0.4112(3) 0.0710(9) Uani d . 1 . . O
O3 0.2589(2) 0.4648(4) 0.3610(3) 0.0617(9) Uani d . 1 G . O
H3O 0.2228 0.5622 0.3383 0.074 Uiso calc R 1 . . H
O4 0.5035(4) 0.8220(4) 0.3958(2) 0.0674(11) Uani d . 1 . . O
O5 0.5959(3) 1.0101(7) 0.3329(2) 0.0761(10) Uani d . 1 . . O
O6 0.5286(3) 0.5380(4) 0.3002(2) 0.0538(8) Uani d . 1 H . O
H6O 0.5369 0.4404 0.2715 0.065 Uiso calc R 1 . . H
O1W 0.6197(2) 0.2535(5) 0.4743(2) 0.0459(7) Uani d . 1 . . O
H1W1 0.6822 0.2907 0.5112 0.055 Uiso d . 1 . . H
H1W2 0.6273 0.2174 0.4223 0.055 Uiso d . 1 . . H
O2W 0.1342(4) 0.7484(7) 0.2716(4) 0.1072(19) Uani d . 1 . . O
H2W1 0.0898 0.7734 0.2166 0.129 Uiso d . 1 . . H
H2W2 0.1557 0.8484 0.3019 0.129 Uiso d . 1 . . H
O3W 0.4993(13) 0.2483(17) 0.1854(9) 0.100(4) Uani d PU 0.50 A 3 O
H3W1 0.5282 0.1544 0.2204 0.120 Uiso d P 0.50 B 3 H
H3W2 0.5393 0.2557 0.1472 0.120 Uiso d P 0.50 C 3 H
O3W' 0.5886(12) 0.2549(16) 0.2086(8) 0.100(4) Uani d P 0.50 D 4 O
H3W3 0.5924 0.1573 0.2429 0.120 Uiso d P 0.50 E 4 H
H3W4 0.5361 0.2283 0.1558 0.120 Uiso d P 0.50 F 4 H
C1 0.2780(4) 0.1425(7) 0.4017(4) 0.0536(11) Uani d . 1 G . C
C2 0.1985(3) 0.2943(6) 0.3469(3) 0.0468(10) Uani d . 1 . . C
C3 0.0974(2) 0.3034(5) 0.3762(2) 0.0539(11) Uani d G 1 G 1 C
C4 0.0869(4) 0.3537(6) 0.4627(2) 0.0765(16) Uani d G 1 G 1 C
H4 0.1484 0.3966 0.5109 0.092 Uiso calc R 1 G 1 H
C5 -0.0154(4) 0.3399(7) 0.4770(3) 0.111(3) Uani d G 1 G 1 C
H5 -0.0225 0.3735 0.5348 0.133 Uiso calc R 1 G 1 H
C6 -0.1073(3) 0.2757(8) 0.4048(4) 0.111(3) Uani d G 1 G 1 C
H6 -0.1757 0.2665 0.4144 0.133 Uiso calc R 1 G 1 H
C7 -0.0968(2) 0.2255(7) 0.3184(3) 0.092(2) Uani d G 1 G 1 C
H7 -0.1582 0.1826 0.2701 0.110 Uiso calc R 1 G 1 H
C8 0.0056(3) 0.2393(5) 0.3040(2) 0.0589(12) Uani d G 1 G 1 C
C9 0.1517(3) 0.2433(6) 0.2449(2) 0.0534(12) Uani d G 1 G 2 C
C10 0.2037(3) 0.2288(7) 0.1764(3) 0.0777(16) Uani d G 1 G 2 C
H10 0.2793 0.2518 0.1921 0.093 Uiso calc R 1 G 2 H
C11 0.1425(5) 0.1800(8) 0.0844(3) 0.106(3) Uani d G 1 G 2 C
H11 0.1772 0.1703 0.0385 0.127 Uiso calc R 1 G 2 H
C12 0.0293(5) 0.1456(8) 0.0609(2) 0.116(3) Uani d G 1 G 2 C
H12 -0.0116 0.1129 -0.0007 0.139 Uiso calc R 1 G 2 H
C13 -0.0226(3) 0.1601(7) 0.1294(3) 0.095(2) Uani d G 1 G 2 C
H13 -0.0983 0.1371 0.1137 0.114 Uiso calc R 1 G 2 H
C14 0.0386(3) 0.2090(6) 0.2214(2) 0.0606(13) Uani d G 1 G 2 C
C15 0.5490(4) 0.8601(6) 0.3373(3) 0.0522(11) Uani d . 1 . . C
C16 0.5495(4) 0.7116(6) 0.2633(3) 0.0472(10) Uani d . 1 . . C
C17 0.6555(3) 0.7196(5) 0.2401(2) 0.0546(12) Uani d G 1 H 1 C
C18 0.7618(3) 0.6702(6) 0.2965(2) 0.0722(15) Uani d G 1 H 1 C
H18 0.7731 0.6228 0.3568 0.087 Uiso calc R 1 H 1 H
C19 0.8510(2) 0.6915(7) 0.2630(4) 0.100(2) Uani d G 1 H 1 C
H19 0.9220 0.6585 0.3007 0.120 Uiso calc R 1 H 1 H
C20 0.8340(3) 0.7623(7) 0.1729(4) 0.101(2) Uani d G 1 H 1 C
H20 0.8937 0.7766 0.1505 0.122 Uiso calc R 1 H 1 H
C21 0.7278(4) 0.8117(6) 0.1165(3) 0.088(2) Uani d G 1 H 1 C
H21 0.7164 0.8590 0.0562 0.106 Uiso calc R 1 H 1 H
C22 0.6385(3) 0.7903(5) 0.1500(2) 0.0582(12) Uani d G 1 H 1 C
C23 0.4689(3) 0.7587(5) 0.17087(19) 0.0561(13) Uani d G 1 H 2 C
C24 0.3537(3) 0.7565(7) 0.1437(3) 0.0817(18) Uani d G 1 H 2 C
H24 0.3184 0.7187 0.1862 0.098 Uiso calc R 1 H 2 H
C25 0.2912(3) 0.8108(8) 0.0529(3) 0.115(3) Uani d G 1 H 2 C
H25 0.2141 0.8094 0.0347 0.138 Uiso calc R 1 H 2 H
C26 0.3440(4) 0.8673(8) -0.0107(2) 0.105(3) Uani d G 1 H 2 C
H26 0.3022 0.9037 -0.0714 0.126 Uiso calc R 1 H 2 H
C27 0.4592(4) 0.8695(6) 0.0165(2) 0.088(2) Uani d G 1 H 2 C
H27 0.4945 0.9073 -0.0260 0.106 Uiso calc R 1 H 2 H
C28 0.5217(3) 0.8152(5) 0.1073(2) 0.0641(14) Uani d G 1 H 2 C

loop_
_atom_site_aniso_label
_atom_site_aniso_U_11
_atom_site_aniso_U_22
_atom_site_aniso_U_33
_atom_site_aniso_U_12
_atom_site_aniso_U_13
_atom_site_aniso_U_23
Sr1 0.03871(16) 0.03066(15) 0.0568(2) 0.0009(2) 0.01768(12) 0.0004(2)
O1 0.0344(16) 0.0360(17) 0.098(3) 0.0052(12) -0.0016(15) -0.0044(16)
O2 0.0472(15) 0.0419(17) 0.113(2) 0.005(2) 0.0107(15) 0.017(3)
O3 0.0424(15) 0.031(2) 0.098(2) -0.0002(12) 0.0038(14) 0.0003(14)
O4 0.124(3) 0.0382(18) 0.057(2) 0.0181(19) 0.054(2) 0.0069(14)
O5 0.118(3) 0.043(2) 0.079(2) -0.012(3) 0.0484(19) -0.015(2)
O6 0.087(2) 0.029(2) 0.0547(17) 0.0026(13) 0.0355(15) 0.0014(11)
O1W 0.0412(15) 0.0527(18) 0.0471(16) 0.0038(13) 0.0187(12) 0.0040(13)
O2W 0.080(3) 0.054(3) 0.155(5) 0.008(2) -0.008(3) -0.003(3)
O3W 0.189(11) 0.049(3) 0.079(5) 0.022(8) 0.066(8) 0.002(3)
O3W' 0.189(11) 0.049(3) 0.079(5) 0.022(8) 0.066(8) 0.002(3)
C1 0.040(2) 0.039(2) 0.073(3) 0.0054(19) 0.006(2) -0.005(2)
C2 0.034(2) 0.033(2) 0.067(3) 0.0034(16) 0.0059(18) 0.0006(18)
C3 0.048(2) 0.041(2) 0.073(3) 0.0114(19) 0.020(2) 0.010(2)
C4 0.094(4) 0.064(4) 0.075(4) 0.021(3) 0.031(3) 0.004(3)
C5 0.155(8) 0.088(6) 0.127(7) 0.051(5) 0.095(6) 0.034(5)
C6 0.084(5) 0.110(7) 0.165(8) 0.031(5) 0.077(6) 0.043(6)
C7 0.050(3) 0.081(5) 0.139(6) 0.009(3) 0.024(4) 0.031(4)
C8 0.034(2) 0.051(3) 0.085(4) 0.003(2) 0.010(2) 0.014(2)
C9 0.051(3) 0.044(3) 0.067(3) 0.003(2) 0.020(2) 0.002(2)
C10 0.080(4) 0.071(4) 0.089(4) 0.006(3) 0.036(3) 0.000(3)
C11 0.163(8) 0.094(6) 0.071(5) 0.011(6) 0.050(5) 0.001(4)
C12 0.163(9) 0.102(7) 0.066(5) -0.013(6) 0.014(5) 0.000(4)
C13 0.085(4) 0.091(5) 0.078(4) -0.021(4) -0.016(3) 0.015(3)
C14 0.052(3) 0.050(3) 0.069(3) -0.003(2) 0.004(2) 0.006(2)
C15 0.080(3) 0.041(2) 0.038(2) 0.014(2) 0.023(2) 0.0035(17)
C16 0.069(3) 0.035(2) 0.042(2) 0.005(2) 0.024(2) 0.0036(16)
C17 0.075(3) 0.041(3) 0.051(3) 0.000(2) 0.025(2) -0.0041(19)
C18 0.072(4) 0.057(3) 0.086(4) -0.001(3) 0.023(3) -0.008(3)
C19 0.073(4) 0.088(5) 0.144(7) -0.002(4) 0.044(5) -0.014(5)
C20 0.083(5) 0.101(6) 0.134(7) -0.018(4) 0.054(5) -0.018(5)
C21 0.134(6) 0.069(4) 0.088(4) -0.019(4) 0.073(5) -0.009(3)
C22 0.084(4) 0.040(3) 0.058(3) -0.009(2) 0.033(3) -0.0058(19)
C23 0.077(4) 0.039(2) 0.050(3) 0.010(2) 0.019(3) -0.006(2)
C24 0.081(4) 0.087(5) 0.073(4) 0.013(4) 0.020(3) -0.010(3)
C25 0.101(5) 0.128(8) 0.090(5) 0.042(5) -0.006(4) -0.021(5)
C26 0.145(7) 0.096(6) 0.052(4) 0.036(5) 0.000(4) -0.008(3)
C27 0.154(7) 0.061(4) 0.043(3) 0.016(4) 0.023(4) -0.002(2)
C28 0.119(5) 0.033(2) 0.044(3) 0.002(3) 0.032(3) -0.0046(18)

loop_
_atom_type_symbol
_atom_type_description
_atom_type_scat_dispersion_real
_atom_type_scat_dispersion_imag
_atom_type_scat_source
C C 0.0033 0.0016 'International Tables Vol C Tables 4.2.6.8 and 6.1.1.4'
H H 0.0000 0.0000 'International Tables Vol C Tables 4.2.6.8 and 6.1.1.4'
O O 0.0106 0.0060 'International Tables Vol C Tables 4.2.6.8 and 6.1.1.4'
Sr Sr -1.5307 3.2498 'International Tables Vol C Tables 4.2.6.8 and 6.1.1.4'

loop_
_geom_angle_atom_site_label_1
_geom_angle_atom_site_label_2
_geom_angle_atom_site_label_3
_geom_angle_site_symmetry_1
_geom_angle_site_symmetry_3
_geom_angle
_geom_angle_publ_flag
O1 Sr1 O1 . 2_656 139.00(10) yes
O1 Sr1 O3 . . 60.10(10) yes
O1 Sr1 O4 . . 156.20(10) yes
O1 Sr1 O4 . 2_646 64.40(10) yes
O1 Sr1 O6 . . 105.10(10) yes
O1 Sr1 O1W . . 71.50(10) yes
O1 Sr1 O1W . 2_656 116.30(10) yes
O1 Sr1 O3 2_656 . 148.30(10) yes
O1 Sr1 O4 2_656 . 64.60(10) yes
O1 Sr1 O4 2_656 2_646 76.90(10) yes
O1 Sr1 O6 2_656 . 99.20(10) yes
O1 Sr1 O1W 2_656 . 82.50(10) yes
O1 Sr1 O1W 2_656 2_656 71.10(10) yes
O3 Sr1 O4 . . 101.20(10) yes
O3 Sr1 O4 . 2_646 103.90(10) yes
O3 Sr1 O6 . . 96.80(10) yes
O3 Sr1 O1W . . 127.90(10) yes
O3 Sr1 O1W . 2_656 77.40(10) yes
O4 Sr1 O4 . 2_646 138.50(10) yes
O4 Sr1 O6 . . 60.10(10) yes
O4 Sr1 O1W . . 118.20(10) yes
O4 Sr1 O1W . 2_656 68.80(10) yes
O4 Sr1 O6 2_646 . 145.80(10) yes
O4 Sr1 O1W 2_646 . 68.70(10) yes
O4 Sr1 O1W 2_646 2_656 85.10(10) yes
O6 Sr1 O1W . . 77.10(10) yes
O6 Sr1 O1W . 2_656 126.40(10) yes
O1W Sr1 O1W . 2_656 146.50(10) yes
C1 O1 Sr1 . . 128.1(3) no
C1 O1 Sr1 . 2_646 128.1(3) no
Sr1 O1 Sr1 . 2_646 99.68(10) no
C2 O3 Sr1 . . 125.3(2) no
C2 O3 H3O . . 117.3 no
Sr1 O3 H3O . . 117.3 no
C15 O4 Sr1 . . 127.1(3) no
C15 O4 Sr1 . 2_656 124.4(3) no
Sr1 O4 Sr1 . 2_656 99.46(10) no
C16 O6 Sr1 . . 124.6(2) no
C16 O6 H6O . . 117.7 no
Sr1 O6 H6O . . 117.7 no
Sr1 O1W Sr1 . 2_646 98.42(9) no
Sr1 O1W H1W1 . . 112.3 no
Sr1 O1W H1W1 2_646 . 112.2 no
Sr1 O1W H1W2 . . 112.3 no
Sr1 O1W H1W2 2_646 . 112.1 no
H1W1 O1W H1W2 . . 109.2 no
H2W1 O2W H2W2 . . 109.4 no
H3W1 O3W H3W2 . . 102.5 no
H3W3 O3W' H3W4 . . 103.6 no
O1 C1 O2 . . 126.2(4) no
O1 C1 C2 . . 117.2(4) no
O2 C1 C2 . . 116.7(4) no
O3 C2 C3 . . 113.1(4) no
O3 C2 C9 . . 112.4(4) no
C3 C2 C9 . . 102.4(3) no
O3 C2 C1 . . 107.8(3) no
C3 C2 C1 . . 110.9(4) no
C9 C2 C1 . . 110.2(4) no
C4 C3 C8 . . 120.0 no
C4 C3 C2 . . 129.6(3) no
C8 C3 C2 . . 110.3(3) no
C3 C4 C5 . . 120.0 no
C3 C4 H4 . . 120.0 no
C5 C4 H4 . . 120.0 no
C4 C5 C6 . . 120.0 no
C4 C5 H5 . . 120.0 no
C6 C5 H5 . . 120.0 no
C7 C6 C5 . . 120.0 no
C7 C6 H6 . . 120.0 no
C5 C6 H6 . . 120.0 no
C6 C7 C8 . . 120.0 no
C6 C7 H7 . . 120.0 no
C8 C7 H7 . . 120.0 no
C7 C8 C3 . . 120.0 no
C10 C9 C14 . . 120.0 no
C10 C9 C2 . . 130.0(3) no
C14 C9 C2 . . 110.0(3) no
C9 C10 C11 . . 120.0 no
C9 C10 H10 . . 120.0 no
C11 C10 H10 . . 120.0 no
C10 C11 C12 . . 120.0 no
C10 C11 H11 . . 120.0 no
C12 C11 H11 . . 120.0 no
C13 C12 C11 . . 120.0 no
C13 C12 H12 . . 120.0 no
C11 C12 H12 . . 120.0 no
C12 C13 C14 . . 120.0 no
C12 C13 H13 . . 120.0 no
C14 C13 H13 . . 120.0 no
C13 C14 C9 . . 120.0 no
O4 C15 O5 . . 125.1(4) no
O4 C15 C16 . . 117.9(4) no
O5 C15 C16 . . 117.0(4) no
O6 C16 C23 . . 113.9(4) no
O6 C16 C17 . . 114.6(4) no
C23 C16 C17 . . 100.4(3) no
O6 C16 C15 . . 106.8(3) no
C23 C16 C15 . . 110.4(4) no
C17 C16 C15 . . 110.6(4) no
C18 C17 C22 . . 120.0 no
C18 C17 C16 . . 128.4(3) no
C22 C17 C16 . . 111.6(3) no
C19 C18 C17 . . 120.0 no
C19 C18 H18 . . 120.0 no
C17 C18 H18 . . 120.0 no
C20 C19 C18 . . 120.0 no
C20 C19 H19 . . 120.0 no
C18 C19 H19 . . 120.0 no
C19 C20 C21 . . 120.0 no
C19 C20 H20 . . 120.0 no
C21 C20 H20 . . 120.0 no
C20 C21 C22 . . 120.0 no
C20 C21 H21 . . 120.0 no
C22 C21 H21 . . 120.0 no
C21 C22 C17 . . 120.0 no
C24 C23 C28 . . 120.0 no
C24 C23 C16 . . 128.5(3) no
C28 C23 C16 . . 111.5(3) no
C23 C24 C25 . . 120.0 no
C23 C24 H24 . . 120.0 no
C25 C24 H24 . . 120.0 no
C24 C25 C26 . . 120.0 no
C24 C25 H25 . . 120.0 no
C26 C25 H25 . . 120.0 no
C27 C26 C25 . . 120.0 no
C27 C26 H26 . . 120.0 no
C25 C26 H26 . . 120.0 no
C26 C27 C28 . . 120.0 no
C26 C27 H27 . . 120.0 no
C28 C27 H27 . . 120.0 no
C27 C28 C23 . . 120.0 no

loop_
_geom_bond_atom_site_label_1
_geom_bond_atom_site_label_2
_geom_bond_site_symmetry_2
_geom_bond_distance
_geom_bond_publ_flag
Sr1 O1 . 2.553(3) yes
Sr1 O1 2_656 2.562(3) yes
Sr1 O3 . 2.561(3) yes
Sr1 O4 . 2.551(3) yes
Sr1 O4 2_646 2.573(3) yes
Sr1 O6 . 2.600(3) yes
Sr1 O1W . 2.575(3) yes
Sr1 O1W 2_656 2.589(3) yes
O1 C1 . 1.222(5) no
O2 C1 . 1.246(7) no
O3 C2 . 1.432(5) no
O3 H3O . 0.8500 no
O4 C15 . 1.226(6) no
O5 C15 . 1.250(7) no
O6 C16 . 1.430(5) no
O6 H6O . 0.8500 no
O1W H1W1 . 0.85 no
O1W H1W2 . 0.85 no
O2W H2W1 . 0.85 no
O2W H2W2 . 0.85 no
O3W H3W1 . 0.86 no
O3W H3W2 . 0.88 no
O3W' H3W3 . 0.87 no
O3W' H3W4 . 0.88 no
C1 C2 . 1.538(6) no
C2 C3 . 1.487(5) no
C2 C9 . 1.493(6) no
C3 C4 . 1.3900 no
C3 C8 . 1.3900 no
C4 C5 . 1.3900 no
C4 H4 . 0.9300 no
C5 C6 . 1.3900 no
C5 H5 . 0.9300 no
C6 C7 . 1.3900 no
C6 H6 . 0.9300 no
C7 C8 . 1.3900 no
C7 H7 . 0.9300 no
C9 C10 . 1.3900 no
C9 C14 . 1.3900 no
C10 C11 . 1.3900 no
C10 H10 . 0.9300 no
C11 C12 . 1.3900 no
C11 H11 . 0.9300 no
C12 C13 . 1.3900 no
C12 H12 . 0.9300 no
C13 C14 . 1.3900 no
C13 H13 . 0.9300 no
C15 C16 . 1.543(6) no
C16 C23 . 1.471(5) no
C16 C17 . 1.499(5) no
C17 C18 . 1.3900 no
C17 C22 . 1.3900 no
C18 C19 . 1.3900 no
C18 H18 . 0.9300 no
C19 C20 . 1.3900 no
C19 H19 . 0.9300 no
C20 C21 . 1.3900 no
C20 H20 . 0.9300 no
C21 C22 . 1.3900 no
C21 H21 . 0.9300 no
C23 C24 . 1.3900 no
C23 C28 . 1.3900 no
C24 C25 . 1.3900 no
C24 H24 . 0.9300 no
C25 C26 . 1.3900 no
C25 H25 . 0.9300 no
C26 C27 . 1.3900 no
C26 H26 . 0.9300 no
C27 C28 . 1.3900 no
C27 H27 . 0.9300 no

loop_
_geom_hbond_atom_site_label_D
_geom_hbond_atom_site_label_H
_geom_hbond_atom_site_label_A
_geom_hbond_site_symmetry_A
_geom_hbond_distance_DH
_geom_hbond_distance_HA
_geom_hbond_distance_DA
_geom_hbond_angle_DHA
_geom_hbond_publ_flag
O3 H3O O2W . 0.85 1.83 2.672(6) 170 yes
O6 H6O O3W . 0.85 1.85 2.660(10) 158 yes
O1W H1W1 O2 2_656 0.85 1.94 2.697(5) 147 yes
O1W H1W2 O5 1_545 0.85 1.96 2.691(5) 143 yes
O2W H2W2 O2 1_565 0.85 1.93 2.716(7) 154 yes
O3W H3W1 O5 1_545 0.86 1.93 2.760(10) 159 yes
O3W' H3W3 O5 1_545 0.87 1.70 2.550(10) 164 yes

loop_
_geom_torsion_atom_site_label_1
_geom_torsion_atom_site_label_2
_geom_torsion_atom_site_label_3
_geom_torsion_atom_site_label_4
_geom_torsion_site_symmetry_1
_geom_torsion_site_symmetry_4
_geom_torsion
_geom_torsion_publ_flag
O4 Sr1 O1 C1 . . -50.0(6) no
O3 Sr1 O1 C1 . . -8.7(4) no
O1 Sr1 O1 C1 2_656 . 137.9(5) no
O4 Sr1 O1 C1 2_646 . 116.8(5) no
O1W Sr1 O1 C1 . . -168.5(5) no
O1W Sr1 O1 C1 2_656 . 46.9(5) no
O6 Sr1 O1 C1 . . -98.0(5) no
O4 Sr1 O1 Sr1 . 2_646 151.6(2) no
O3 Sr1 O1 Sr1 . 2_646 -167.16(19) no
O1 Sr1 O1 Sr1 2_656 2_646 -20.54(11) no
O4 Sr1 O1 Sr1 2_646 2_646 -41.57(13) no
O1W Sr1 O1 Sr1 . 2_646 33.07(10) no
O1W Sr1 O1 Sr1 2_656 2_646 -111.55(11) no
O6 Sr1 O1 Sr1 . 2_646 103.59(13) no
O4 Sr1 O3 C2 . . 164.5(4) no
O1 Sr1 O3 C2 . . 0.2(3) no
O1 Sr1 O3 C2 2_656 . -136.3(3) no
O4 Sr1 O3 C2 2_646 . -48.8(4) no
O1W Sr1 O3 C2 . . 24.8(4) no
O1W Sr1 O3 C2 2_656 . -130.4(4) no
O6 Sr1 O3 C2 . . 103.7(4) no
O1 Sr1 O4 C15 . . -68.2(6) no
O3 Sr1 O4 C15 . . -103.8(4) no
O1 Sr1 O4 C15 2_656 . 106.1(5) no
O4 Sr1 O4 C15 2_646 . 129.9(5) no
O1W Sr1 O4 C15 . . 40.8(5) no
O1W Sr1 O4 C15 2_656 . -175.4(5) no
O6 Sr1 O4 C15 . . -12.3(4) no
O1 Sr1 O4 Sr1 . 2_656 144.2(2) no
O3 Sr1 O4 Sr1 . 2_656 108.56(14) no
O1 Sr1 O4 Sr1 2_656 2_656 -41.50(13) no
O4 Sr1 O4 Sr1 2_646 2_656 -17.76(10) no
O1W Sr1 O4 Sr1 . 2_656 -106.81(12) no
O1W Sr1 O4 Sr1 2_656 2_656 36.97(11) no
O6 Sr1 O4 Sr1 . 2_656 -159.94(19) no
O4 Sr1 O6 C16 . . -1.1(3) no
O1 Sr1 O6 C16 . . 158.7(3) no
O3 Sr1 O6 C16 . . 97.9(3) no
O1 Sr1 O6 C16 2_656 . -54.7(3) no
O4 Sr1 O6 C16 2_646 . -134.8(3) no
O1W Sr1 O6 C16 . . -134.8(3) no
O1W Sr1 O6 C16 2_656 . 18.6(4) no
O4 Sr1 O1W Sr1 . 2_646 171.14(10) no
O1 Sr1 O1W Sr1 . 2_646 -32.55(11) no
O3 Sr1 O1W Sr1 . 2_646 -54.86(16) no
O1 Sr1 O1W Sr1 2_656 2_646 115.24(12) no
O4 Sr1 O1W Sr1 2_646 2_646 36.48(10) no
O1W Sr1 O1W Sr1 2_656 2_646 77.3(2) no
O6 Sr1 O1W Sr1 . 2_646 -143.52(12) no
Sr1 O1 C1 O2 . . -164.9(4) no
Sr1 O1 C1 O2 2_646 . -12.3(8) no
Sr1 O1 C1 C2 . . 15.0(7) no
Sr1 O1 C1 C2 2_646 . 167.5(3) no
Sr1 O3 C2 C3 . . 128.4(3) no
Sr1 O3 C2 C9 . . -116.3(3) no
Sr1 O3 C2 C1 . . 5.3(5) no
O1 C1 C2 O3 . . -12.0(6) no
O2 C1 C2 O3 . . 167.9(5) no
O1 C1 C2 C3 . . -136.4(5) no
O1 C1 C2 C9 . . 111.0(5) no
O2 C1 C2 C9 . . -69.2(6) no
O3 C2 C3 C4 . . -55.3(5) no
C9 C2 C3 C4 . . -176.4(3) no
C1 C2 C3 C4 . . 66.0(5) no
O3 C2 C3 C8 . . 129.0(3) no
C9 C2 C3 C8 . . 7.8(4) no
C1 C2 C3 C8 . . -109.7(3) no
C2 C3 C4 C5 . . -175.4(4) no
C2 C3 C8 C7 . . 176.2(3) no
O3 C2 C9 C10 . . 52.4(5) no
C3 C2 C9 C10 . . 174.1(3) no
C1 C2 C9 C10 . . -67.9(5) no
O3 C2 C9 C14 . . -127.1(3) no
C3 C2 C9 C14 . . -5.4(4) no
C1 C2 C9 C14 . . 112.6(4) no
C2 C9 C10 C11 . . -179.5(5) no
C10 C9 C14 C13 . . 0.0 no
C2 C9 C14 C13 . . 179.6(4) no
Sr1 O4 C15 O5 . . -156.8(4) no
Sr1 O4 C15 O5 2_656 . -16.6(7) no
Sr1 O4 C15 C16 . . 22.8(6) no
Sr1 O4 C15 C16 2_656 . 162.9(3) no
Sr1 O6 C16 C23 . . -112.3(3) no
Sr1 O6 C16 C17 . . 132.8(3) no
Sr1 O6 C16 C15 . . 9.9(5) no
O4 C15 C16 O6 . . -19.5(6) no
O5 C15 C16 O6 . . 160.0(4) no
O4 C15 C16 C23 . . 104.9(5) no
O4 C15 C16 C17 . . -144.9(4) no
O5 C15 C16 C17 . . 34.7(6) no
O6 C16 C17 C18 . . -50.5(5) no
C23 C16 C17 C18 . . -173.0(3) no
C15 C16 C17 C18 . . 70.3(4) no
O6 C16 C17 C22 . . 130.9(3) no
C23 C16 C17 C22 . . 8.3(4) no
C16 C17 C18 C19 . . -178.5(4) no
C16 C17 C22 C21 . . 178.8(3) no
O6 C16 C23 C24 . . 50.0(5) no
C17 C16 C23 C24 . . 173.0(3) no
C15 C16 C23 C24 . . -70.3(5) no
O6 C16 C23 C28 . . -131.6(3) no
C17 C16 C23 C28 . . -8.5(4) no
C15 C16 C23 C28 . . 108.2(4) no
C16 C23 C24 C25 . . 178.3(4) no
C24 C23 C28 C27 . . 0.0 no
C16 C23 C28 C27 . . -178.6(3) no
